data_7115792
loop_
_publ_author_name
'Jose A. Souto'
'Willian Lewis'
'Robert A. Stockman'

_publ_section_title
;
 Isolation of stable non cyclic 1,2-disulfoxides. Revisiting the
 thermolysis of S-aryl sulfinimines
;
_journal_name_full Chem.Commun.
_journal_page_first 12630
_journal_paper_doi 10.1039/C4cc05751A
_journal_volume 50
_journal_year 2014
_chemical_formula_moiety 'C18 H22 O2 S2'
_chemical_formula_sum 'C18 H22 O2 S2'
_chemical_formula_weight 334.47
_chemical_name_systematic
;
 ?
;
_space_group_crystal_system triclinic
_space_group_IT_number 2
_space_group_name_Hall '-P 1'
_space_group_name_H-M_alt 'P -1'
_symmetry_space_group_name_Hall '-P 1'
_symmetry_space_group_name_H-M 'P -1'
_atom_sites_solution_hydrogens geom
_atom_sites_solution_primary iterative
_atom_sites_solution_secondary difmap
_audit_creation_date 2013-06-10
_audit_creation_method
;
  Olex2 1.2
  (compiled Apr 23 2013 17:59:47, GUI svn.r4466)
;
_cell_angle_alpha 84.776(10)
_cell_angle_beta 69.822(12)
_cell_angle_gamma 61.946(15)
_cell_formula_units_Z 1
_cell_length_a 7.5624(11)
_cell_length_b 8.0233(11)
_cell_length_c 8.1209(9)
_cell_measurement_reflns_used 4466
_cell_measurement_temperature 120(2)
_cell_measurement_theta_max 76.9720
_cell_measurement_theta_min 5.7970
_cell_volume 406.65(12)
_computing_cell_refinement
;
CrysAlisPro, Agilent Technologies,
Version 1.171.36.28a (release 18-03-2013 CrysAlis171 .NET)
(compiled Mar 18 2013,11:47:30)
;
_computing_data_collection
;
CrysAlisPro, Agilent Technologies,
Version 1.171.36.28a (release 18-03-2013 CrysAlis171 .NET)
(compiled Mar 18 2013,11:47:30)
;
_computing_data_reduction
;
CrysAlisPro, Agilent Technologies,
Version 1.171.36.28a (release 18-03-2013 CrysAlis171 .NET)
(compiled Mar 18 2013,11:47:30)
;
_computing_molecular_graphics
;
O. V. Dolomanov, L. J. Bourhis, R. J. Gildea, J. A. K. Howard and H. Puschmann,
OLEX2: a complete structure solution, refinement and analysis program.
J. Appl. Cryst. (2009). 42, 339-341.
;
_computing_publication_material
;
O. V. Dolomanov, L. J. Bourhis, R. J. Gildea, J. A. K. Howard and H. Puschmann,
OLEX2: a complete structure solution, refinement and analysis program.
J. Appl. Cryst. (2009). 42, 339-341.
;
_computing_structure_refinement
;
SHELXL, G.M. Sheldrick, Acta Cryst.
(2008). A64, 112-122
;
_computing_structure_solution 'SUPERFLIP, J. Appl. Cryst. (2007) 40, 786-790'
_diffrn_ambient_temperature 120(2)
_diffrn_detector 'CCD area detector'
_diffrn_detector_area_resol_mean 10.6296
_diffrn_detector_type 'Agilent Diffraction Atlas detector'
_diffrn_measured_fraction_theta_full 0.9976
_diffrn_measured_fraction_theta_max 0.9845
_diffrn_measurement_details
;
  1 omega  -49.00  -13.00   2.0000    2.0000
omega____ theta____ kappa____ phi______ frames
    -      -38.5000  -61.0000  -30.0000 18

  2 omega -107.00  -53.00   2.0000    2.0000
omega____ theta____ kappa____ phi______ frames
    -      -38.5000  -45.0000  150.0000 27

  3 omega  -50.00   10.00   2.0000    2.0000
omega____ theta____ kappa____ phi______ frames
    -      -38.5000   38.0000  150.0000 30

  4 omega  -66.00   32.00   2.0000    2.0000
omega____ theta____ kappa____ phi______ frames
    -      -38.5000   77.0000 -180.0000 49

  5 omega  -33.00   -3.00   2.0000    2.0000
omega____ theta____ kappa____ phi______ frames
    -      -38.5000  125.0000  -60.0000 15

  6 omega  -42.00  -16.00   2.0000    2.0000
omega____ theta____ kappa____ phi______ frames
    -      -38.5000  -45.0000  150.0000 13

  7 omega  -91.00  -37.00   2.0000    2.0000
omega____ theta____ kappa____ phi______ frames
    -      -38.5000  125.0000  -60.0000 27

  8 omega  -62.00   30.00   2.0000    2.0000
omega____ theta____ kappa____ phi______ frames
    -      -38.5000   57.0000  -60.0000 46

  9 omega   10.00   36.00   2.0000    2.0000
omega____ theta____ kappa____ phi______ frames
    -       42.0000   84.0000   54.1146 13

 10 omega    7.00   33.00   2.0000    2.0000
omega____ theta____ kappa____ phi______ frames
    -       42.0000   89.0000  -72.8750 13

 11 omega    6.00   32.00   2.0000    2.0000
omega____ theta____ kappa____ phi______ frames
    -       42.0000   90.0000  158.4585 13

 12 omega   19.00   45.00   2.0000    2.0000
omega____ theta____ kappa____ phi______ frames
    -       50.0000   80.0000 -150.2471 13

 13 omega   18.00   44.00   2.0000    2.0000
omega____ theta____ kappa____ phi______ frames
    -       50.0000   82.0000  -52.3054 13

 14 omega   20.00   46.00   2.0000    2.0000
omega____ theta____ kappa____ phi______ frames
    -       50.0000   81.0000   72.3629 13

 15 omega   30.00   56.00   2.0000    2.0000
omega____ theta____ kappa____ phi______ frames
    -       58.0000   71.0000   21.5915 13

 16 omega   29.00   55.00   2.0000    2.0000
omega____ theta____ kappa____ phi______ frames
    -       58.0000   73.0000 -115.5614 13

 17 omega   32.00   68.00   2.0000    2.0000
omega____ theta____ kappa____ phi______ frames
    -       62.0000   76.0000  148.4010 18

 18 omega   35.00   63.00   2.0000    2.0000
omega____ theta____ kappa____ phi______ frames
    -       62.0000   63.0000  -37.3554 14

 19 omega   34.00   64.00   2.0000    2.0000
omega____ theta____ kappa____ phi______ frames
    -       62.0000   77.0000  -31.4658 15

 20 omega   34.00   84.00   2.0000    2.0000
omega____ theta____ kappa____ phi______ frames
    -       62.0000   72.0000   95.1257 25

 21 omega   37.00   85.00   2.0000    2.0000
omega____ theta____ kappa____ phi______ frames
    -       66.0000   76.0000   34.0855 24

 22 omega   45.00   99.00   2.0000    2.0000
omega____ theta____ kappa____ phi______ frames
    -       74.0000   72.0000 -130.0588 27

 23 omega   49.00   93.00   2.0000    4.0000
omega____ theta____ kappa____ phi______ frames
    -       78.0000   76.0000  174.0776 22

 24 omega   96.00  148.00   2.0000    4.0000
omega____ theta____ kappa____ phi______ frames
    -       78.0000   76.0000  174.0776 26

 25 omega   63.00   89.00   2.0000    4.0000
omega____ theta____ kappa____ phi______ frames
    -       82.0000   48.0000  168.7307 13

 26 omega   61.00  111.00   2.0000    4.0000
omega____ theta____ kappa____ phi______ frames
    -       86.0000   55.0000  -45.5361 25

 27 omega  111.00  137.00   2.0000    4.0000
omega____ theta____ kappa____ phi______ frames
    -      102.0000   71.0000   45.7548 13

 28 omega   73.00  107.00   2.0000    4.0000
omega____ theta____ kappa____ phi______ frames
    -      102.0000   71.0000   45.7548 17

 29 omega   49.00  135.00   2.0000    4.0000
omega____ theta____ kappa____ phi______ frames
    -      110.0000  -61.0000    0.0000 43

 30 omega   87.00  177.00   2.0000    4.0000
omega____ theta____ kappa____ phi______ frames
    -      110.0000   61.0000    0.0000 45

 31 omega  120.00  176.00   2.0000    4.0000
omega____ theta____ kappa____ phi______ frames
    -      110.0000   77.0000 -150.0000 28

 32 omega   80.00  118.00   2.0000    4.0000
omega____ theta____ kappa____ phi______ frames
    -      110.0000   77.0000 -150.0000 19

 33 omega   84.00  120.00   2.0000    4.0000
omega____ theta____ kappa____ phi______ frames
    -      110.0000   61.0000   90.0000 18

 34 omega   88.00  140.00   2.0000    4.0000
omega____ theta____ kappa____ phi______ frames
    -      110.0000   61.0000  -60.0000 26

 35 omega   50.00   96.00   2.0000    4.0000
omega____ theta____ kappa____ phi______ frames
    -      110.0000  -94.0000  -90.0000 23

 36 omega   83.00  177.00   2.0000    4.0000
omega____ theta____ kappa____ phi______ frames
    -      110.0000   77.0000  -60.0000 47

 37 omega   81.00  107.00   2.0000    4.0000
omega____ theta____ kappa____ phi______ frames
    -      110.0000   77.0000 -120.0000 13

 38 omega   84.00  178.00   2.0000    4.0000
omega____ theta____ kappa____ phi______ frames
    -      110.0000   61.0000   30.0000 47

 39 omega   80.00  172.00   2.0000    4.0000
omega____ theta____ kappa____ phi______ frames
    -      110.0000   77.0000  150.0000 46

 40 omega   78.00  108.00   2.0000    4.0000
omega____ theta____ kappa____ phi______ frames
    -      110.0000 -125.0000  150.0000 15

 41 omega   89.00  115.00   2.0000    4.0000
omega____ theta____ kappa____ phi______ frames
    -      110.0000   45.0000  -90.0000 13

 42 omega   77.00  105.00   2.0000    4.0000
omega____ theta____ kappa____ phi______ frames
    -      110.0000  -94.0000 -150.0000 14

 43 omega   43.00  135.00   2.0000    4.0000
omega____ theta____ kappa____ phi______ frames
    -      110.0000  -61.0000  120.0000 46

 44 omega   30.00   58.00   2.0000    4.0000
omega____ theta____ kappa____ phi______ frames
    -      110.0000  -94.0000 -150.0000 14

 45 omega   44.00  122.00   2.0000    4.0000
omega____ theta____ kappa____ phi______ frames
    -      110.0000 -125.0000    0.0000 39

 46 omega   81.00  167.00   2.0000    4.0000
omega____ theta____ kappa____ phi______ frames
    -      110.0000   77.0000  120.0000 43

 47 omega   48.00  108.00   2.0000    4.0000
omega____ theta____ kappa____ phi______ frames
    -      110.0000  -94.0000    0.0000 30

 48 omega   85.00  175.00   2.0000    4.0000
omega____ theta____ kappa____ phi______ frames
    -      110.0000   61.0000  -90.0000 45

 49 omega   80.00  122.00   2.0000    4.0000
omega____ theta____ kappa____ phi______ frames
    -      110.0000 -125.0000 -180.0000 21

 50 omega  129.00  175.00   2.0000    4.0000
omega____ theta____ kappa____ phi______ frames
    -      110.0000   77.0000   60.0000 23

 51 omega   81.00  123.00   2.0000    4.0000
omega____ theta____ kappa____ phi______ frames
    -      110.0000   77.0000   60.0000 21

 52 omega  132.00  158.00   2.0000    4.0000
omega____ theta____ kappa____ phi______ frames
    -      110.0000   61.0000  -30.0000 13

 53 omega  124.00  164.00   2.0000    4.0000
omega____ theta____ kappa____ phi______ frames
    -      110.0000   77.0000 -120.0000 20

 54 omega   80.00  120.00   2.0000    4.0000
omega____ theta____ kappa____ phi______ frames
    -      110.0000   77.0000  -30.0000 20

 55 omega   79.00  171.00   2.0000    4.0000
omega____ theta____ kappa____ phi______ frames
    -      110.0000   80.0000  177.8772 46

 56 omega   86.00  112.00   2.0000    4.0000
omega____ theta____ kappa____ phi______ frames
    -      110.0000   61.0000  -30.0000 13

 57 omega  128.00  154.00   2.0000    4.0000
omega____ theta____ kappa____ phi______ frames
    -      110.0000   61.0000   90.0000 13

 58 omega   84.00  112.00   2.0000    4.0000
omega____ theta____ kappa____ phi______ frames
    -      110.0000   61.0000   60.0000 14

 59 omega   81.00  153.00   2.0000    4.0000
omega____ theta____ kappa____ phi______ frames
    -      110.0000   77.0000   90.0000 36

 60 omega   79.00  105.00   2.0000    4.0000
omega____ theta____ kappa____ phi______ frames
    -      110.0000   85.0000  -16.6325 13
;
_diffrn_measurement_device '\k-geometry diffractometer'
_diffrn_measurement_device_type 'GV1000, Atlas'
_diffrn_measurement_method '\w scans'
_diffrn_orient_matrix_UB_11 0.1775278000
_diffrn_orient_matrix_UB_12 0.0585967000
_diffrn_orient_matrix_UB_13 -0.0487245000
_diffrn_orient_matrix_UB_21 -0.1305980000
_diffrn_orient_matrix_UB_22 0.1480899000
_diffrn_orient_matrix_UB_23 0.1603348000
_diffrn_orient_matrix_UB_31 0.1088780000
_diffrn_orient_matrix_UB_32 -0.1494228000
_diffrn_orient_matrix_UB_33 0.1143240000
_diffrn_radiation_collimation 'focusing mirrors'
_diffrn_radiation_monochromator mirror
_diffrn_radiation_probe x-ray
_diffrn_radiation_type 'Cu K\a'
_diffrn_radiation_wavelength 1.5418
_diffrn_radiation_xray_symbol K-L~2,3~
_diffrn_reflns_av_R_equivalents 0.0342
_diffrn_reflns_av_unetI/netI 0.0223
_diffrn_reflns_Laue_measured_fraction_full 0.998
_diffrn_reflns_Laue_measured_fraction_max 0.984
_diffrn_reflns_limit_h_max 9
_diffrn_reflns_limit_h_min -9
_diffrn_reflns_limit_k_max 10
_diffrn_reflns_limit_k_min -10
_diffrn_reflns_limit_l_max 10
_diffrn_reflns_limit_l_min -10
_diffrn_reflns_number 7093
_diffrn_reflns_point_group_measured_fraction_full 0.998
_diffrn_reflns_point_group_measured_fraction_max 0.984
_diffrn_reflns_theta_full 67.684
_diffrn_reflns_theta_max 77.827
_diffrn_reflns_theta_min 5.826
_diffrn_source 'microfocus sealed tube'
_diffrn_source_target Cu
_diffrn_source_type 'Agilent Diffraction microfocus tube'
_exptl_absorpt_coefficient_mu 2.995
_exptl_absorpt_correction_T_max 1.499
_exptl_absorpt_correction_T_min 0.702
_exptl_absorpt_correction_type gaussian
_exptl_absorpt_process_details
;
CrysAlisPro, Agilent Technologies,
Version 1.171.36.28a (release 18-03-2013 CrysAlis171 .NET)
(compiled Mar 18 2013,11:47:30)
Numerical absorption correction based on gaussian integration over
            a multifaceted crystal model
;
_exptl_crystal_colour 'clear colourless'
_exptl_crystal_colour_lustre clear
_exptl_crystal_colour_primary colourless
_exptl_crystal_density_diffrn 1.366
_exptl_crystal_description block
_exptl_crystal_F_000 178
_exptl_crystal_size_max 0.4824
_exptl_crystal_size_mid 0.1558
_exptl_crystal_size_min 0.1068
_refine_diff_density_max 0.686
_refine_diff_density_min -0.447
_refine_diff_density_rms 0.129
_refine_ls_extinction_method none
_refine_ls_goodness_of_fit_ref 1.148
_refine_ls_hydrogen_treatment constr
_refine_ls_matrix_type full
_refine_ls_number_parameters 113
_refine_ls_number_reflns 1709
_refine_ls_number_restraints 0
_refine_ls_restrained_S_all 1.148
_refine_ls_R_factor_all 0.0584
_refine_ls_R_factor_gt 0.0568
_refine_ls_shift/su_max 0.000
_refine_ls_shift/su_mean 0.000
_refine_ls_structure_factor_coef Fsqd
_refine_ls_weighting_details
;
 w=1/[\s^2^(Fo^2^)+(0.1101P)^2^+0.3759P]
 where P=(Fo^2^+2Fc^2^)/3
;
_refine_ls_weighting_scheme calc
_refine_ls_wR_factor_gt 0.1733
_refine_ls_wR_factor_ref 0.1748
_reflns_Friedel_coverage 0.000
_reflns_number_gt 1627
_reflns_number_total 1709
_reflns_threshold_expression 'I > 2\s(I)'
_cod_data_source_file c4cc05751a2.cif
_cod_data_source_block jsrscc
_cod_original_cell_volume 406.64(11)
_cod_database_code 7115792
_nottingham_internal_coll_name JSRSCC
_nottingham_internal_coll_number 12536
_nottingham_internal_coll_client JAS/RS
_nottingham_internal_coll_type CUSTOM
_nottingham_internal_coll_frame_time '2 AND 4'
_nottingham_internal_coll_frame_width 2
_nottingham_internal_coll_frame_method '\w scans'
_nottingham_internal_coll_user WL
_nottingham_internal_coll_date 6/6/2013
_nottingham_internal_coll_location NOTTS
_nottingham_internal_process_user WL
_nottingham_internal_process_date 6/6/2013
_nottingham_internal_solution_user WL
_nottingham_internal_solution_date 6/6/2013
_nottingham_internal_refinement_user WL
_nottingham_internal_refinement_date 10/6/2013
_nottingham_internal_validation_user WL
_nottingham_internal_validation_date 10/6/2013
_nottingham_internal_archive_date 10/6/2013
_chemical_oxdiff_formula 'C16 H14 S'
_chemical_oxdiff_usercomment 'JSRCCC #12536 IN FOMBLIN FIML ON MICROMOUNT FOR JS/RS'
_reflns_odcompleteness_completeness 99.76
_reflns_odcompleteness_iscentric 1
_reflns_odcompleteness_theta 74.33
_olex2_refinement_description
;
1. Fixed Uiso
 At 1.2 times of:
  All C(H) groups
 At 1.5 times of:
  All C(H,H,H) groups
2. Others
 Sof(O2A)=1-FVAR(1)
 Sof(O2)=FVAR(1)
3.a Aromatic/amide H refined with riding coordinates:
 C5(H5), C7(H7)
3.b Idealised Me refined as rotating group:
 C9(H9A,H9B,H9C), C10(H10A,H10B,H10C), C11(H11A,H11B,H11C)
;
_shelx_space_group_comment
;
The symmetry employed for this shelxl refinement is uniquely defined
by the following loop, which should always be used as a source of
symmetry information in preference to the above space-group names.
They are only intended as comments.
;
_shelxl_version_number 2013-2

loop_
_space_group_symop_operation_xyz
'x, y, z'
'-x, -y, -z'

loop_
_atom_site_label
_atom_site_type_symbol
_atom_site_fract_x
_atom_site_fract_y
_atom_site_fract_z
_atom_site_U_iso_or_equiv
_atom_site_adp_type
_atom_site_occupancy
_atom_site_site_symmetry_order
_atom_site_calc_flag
_atom_site_refinement_flags_posn
_atom_site_refinement_flags_adp
_atom_site_refinement_flags_occupancy
_atom_site_disorder_assembly
_atom_site_disorder_group
S1 S 0.60320(9) 0.06233(8) 0.45251(8) 0.0242(3) Uani 1 1 d . . . . .
O2 O 0.8173(7) -0.0606(7) 0.4603(7) 0.0505(15) Uani 0.545(8) 1 d . . P A 1
O2A O 0.6144(12) 0.1210(9) 0.2842(8) 0.057(2) Uani 0.455(8) 1 d . . P A 2
C3 C 0.4587(4) 0.2520(3) 0.6219(3) 0.0188(5) Uani 1 1 d . . . . .
C4 C 0.5002(4) 0.2239(3) 0.7811(3) 0.0203(5) Uani 1 1 d . . . . .
C5 C 0.3790(4) 0.3733(4) 0.9125(3) 0.0201(5) Uani 1 1 d . . . . .
H5 H 0.4038 0.3558 1.0213 0.024 Uiso 1 1 calc R U . . .
C6 C 0.2228(4) 0.5476(3) 0.8893(3) 0.0193(5) Uani 1 1 d . . . . .
C7 C 0.1887(4) 0.5719(3) 0.7284(3) 0.0197(5) Uani 1 1 d . . . . .
H7 H 0.0842 0.6910 0.7105 0.024 Uiso 1 1 calc R U . . .
C8 C 0.3037(4) 0.4265(4) 0.5934(3) 0.0195(5) Uani 1 1 d . . . . .
C9 C 0.6735(4) 0.0422(4) 0.8134(4) 0.0290(6) Uani 1 1 d . . . . .
H9A H 0.6523 -0.0647 0.7936 0.044 Uiso 1 1 calc R U . . .
H9B H 0.6676 0.0497 0.9351 0.044 Uiso 1 1 calc R U . . .
H9C H 0.8131 0.0238 0.7325 0.044 Uiso 1 1 calc R U . . .
C10 C 0.0938(4) 0.7079(4) 1.0322(3) 0.0251(6) Uani 1 1 d . . . . .
H10A H -0.0492 0.7195 1.0894 0.038 Uiso 1 1 calc R U . . .
H10B H 0.0823 0.8264 0.9809 0.038 Uiso 1 1 calc R U . . .
H10C H 0.1643 0.6822 1.1196 0.038 Uiso 1 1 calc R U . . .
C11 C 0.2608(4) 0.4654(4) 0.4221(3) 0.0246(6) Uani 1 1 d . . . . .
H11A H 0.3902 0.4519 0.3270 0.037 Uiso 1 1 calc R U . . .
H11B H 0.1453 0.5946 0.4317 0.037 Uiso 1 1 calc R U . . .
H11C H 0.2192 0.3748 0.3963 0.037 Uiso 1 1 calc R U . . .

loop_
_atom_site_aniso_label
_atom_site_aniso_U_11
_atom_site_aniso_U_22
_atom_site_aniso_U_33
_atom_site_aniso_U_23
_atom_site_aniso_U_13
_atom_site_aniso_U_12
S1 0.0237(4) 0.0221(4) 0.0219(4) -0.0076(2) 0.0003(3) -0.0109(3)
O2 0.036(2) 0.045(3) 0.061(3) -0.014(2) -0.013(2) -0.011(2)
O2A 0.078(5) 0.055(4) 0.048(3) 0.003(3) -0.019(3) -0.039(3)
C3 0.0175(11) 0.0169(11) 0.0186(11) -0.0043(9) -0.0013(9) -0.0078(9)
C4 0.0200(11) 0.0180(12) 0.0236(12) 0.0011(9) -0.0071(9) -0.0097(10)
C5 0.0212(12) 0.0208(12) 0.0194(11) -0.0005(9) -0.0071(9) -0.0101(10)
C6 0.0184(11) 0.0188(12) 0.0199(11) -0.0018(9) -0.0051(9) -0.0086(9)
C7 0.0173(11) 0.0167(11) 0.0231(12) 0.0006(9) -0.0069(9) -0.0064(9)
C8 0.0202(11) 0.0218(12) 0.0191(11) 0.0004(9) -0.0063(9) -0.0120(10)
C9 0.0285(13) 0.0193(13) 0.0359(15) 0.0009(11) -0.0147(11) -0.0058(11)
C10 0.0253(13) 0.0218(12) 0.0233(12) -0.0058(10) -0.0060(10) -0.0075(10)
C11 0.0255(12) 0.0297(14) 0.0196(12) 0.0027(10) -0.0087(10) -0.0132(11)

loop_
_atom_type_symbol
_atom_type_description
_atom_type_scat_dispersion_real
_atom_type_scat_dispersion_imag
_atom_type_scat_source
C C 0.0181 0.0091 'International Tables Vol C Tables 4.2.6.8 and 6.1.1.4'
H H 0.0000 0.0000 'International Tables Vol C Tables 4.2.6.8 and 6.1.1.4'
O O 0.0492 0.0322 'International Tables Vol C Tables 4.2.6.8 and 6.1.1.4'
S S 0.3331 0.5567 'International Tables Vol C Tables 4.2.6.8 and 6.1.1.4'

loop_
_exptl_crystal_face_index_h
_exptl_crystal_face_index_k
_exptl_crystal_face_index_l
_exptl_crystal_face_perp_dist
_exptl_oxdiff_crystal_face_indexfrac_h
_exptl_oxdiff_crystal_face_indexfrac_k
_exptl_oxdiff_crystal_face_indexfrac_l
_exptl_oxdiff_crystal_face_x
_exptl_oxdiff_crystal_face_y
_exptl_oxdiff_crystal_face_z
-1 -1 0 0.0601 -1.0002 -0.9996 0.0005 -0.2362 -0.0173 0.0405
1 4 -2 0.1616 1.0049 3.9978 -2.0012 0.5102 0.1399 -0.7167
-5 -2 -3 0.2197 -4.9956 -1.9994 -2.9986 -0.8579 -0.1245 -0.5880
-1 2 4 0.0478 -0.9989 1.9971 4.0035 -0.2554 1.0681 0.0505
1 -2 -4 0.0590 0.9989 -1.9971 -4.0035 0.2554 -1.0681 -0.0505
2 -3 0 0.1739 1.9944 -2.9971 -0.0020 0.1785 -0.7046 0.6648
0 0 -5 0.1450 0.0029 0.0013 -5.0031 0.2444 -0.8024 -0.5718
1 1 0 0.0873 1.0002 0.9996 -0.0005 0.2362 0.0173 -0.0405
2 4 3 0.0674 2.0010 3.9969 3.0011 0.4432 0.8118 -0.0363
3 0 5 0.2055 2.9941 -0.0003 5.0009 0.2878 0.4108 0.8978
1 -4 1 0.1855 0.9937 -3.9969 0.9992 -0.1065 -0.5615 0.8197
-2 3 -4 0.2345 -1.9921 2.9981 -4.0005 0.0169 0.0627 -1.1222
4 2 -2 0.0742 3.9995 2.0003 -2.0037 0.9249 -0.5474 -0.0925
-2 -3 4 0.1229 -2.0038 -2.9994 4.0033 -0.7266 0.4594 0.6877
4 -1 2 0.1979 3.9936 -0.9984 1.9982 0.5531 -0.3490 0.8124
-3 -5 -2 0.0581 -3.0017 -4.9967 -2.0000 -0.7282 -0.6686 0.1912

loop_
_geom_angle_atom_site_label_1
_geom_angle_atom_site_label_2
_geom_angle_atom_site_label_3
_geom_angle
_geom_angle_site_symmetry_3
O2 S1 S1 112.7(2) 2_656
O2 S1 C3 109.8(2) .
O2A S1 S1 112.4(3) 2_656
O2A S1 C3 114.1(3) .
C3 S1 S1 96.16(8) 2_656
C4 C3 S1 119.73(19) .
C8 C3 S1 118.87(19) .
C8 C3 C4 121.4(2) .
C3 C4 C9 123.1(2) .
C5 C4 C3 118.0(2) .
C5 C4 C9 118.9(2) .
C6 C5 C4 122.0(2) .
C5 C6 C7 118.4(2) .
C5 C6 C10 121.4(2) .
C7 C6 C10 120.2(2) .
C8 C7 C6 121.9(2) .
C3 C8 C11 123.1(2) .
C7 C8 C3 118.2(2) .
C7 C8 C11 118.7(2) .

loop_
_geom_bond_atom_site_label_1
_geom_bond_atom_site_label_2
_geom_bond_distance
_geom_bond_site_symmetry_2
S1 S1 2.1282(12) 2_656
S1 O2 1.468(5) .
S1 O2A 1.392(6) .
S1 C3 1.784(2) .
C3 C4 1.408(3) .
C3 C8 1.405(4) .
C4 C5 1.393(3) .
C4 C9 1.510(3) .
C5 C6 1.393(4) .
C6 C7 1.396(3) .
C6 C10 1.505(3) .
C7 C8 1.393(3) .
C8 C11 1.508(3) .
